data_1549423
loop_
_publ_author_name
'Engstrom, Jordan R.'
'Savyasachi, Aramballi J.'
'Parhizkar, Marzieh'
'Sutti, Alessandra'
'Hawes, Chris S.'
'White, Jonathan M.'
'Gunnlaugsson, Thorfinnur'
'Pfeffer, Frederick M.'

_publ_section_title
;
 Norbornene chaotropic salts as low molecular mass ionic organogelators
 (LMIOGs).
;
_journal_issue 23
_journal_name_full 'Chemical science'
_journal_page_first 5233
_journal_page_last 5241
_journal_paper_doi 10.1039/c8sc01798k
_journal_volume 9
_journal_year 2018
_chemical_absolute_configuration rmad
_chemical_formula_sum 'C18 H17 N Na O5'
_chemical_formula_weight 350.31
_space_group_crystal_system hexagonal
_space_group_IT_number 173
_space_group_name_Hall 'P 6c'
_space_group_name_H-M_alt 'P 63'
_symmetry_space_group_name_Hall 'P 6c'
_symmetry_space_group_name_H-M 'P 63'
_atom_sites_solution_hydrogens geom
_audit_creation_method SHELXL-2016/6
_audit_update_record
;
2018-02-27 deposited with the CCDC.
2018-05-16 downloaded from the CCDC.
;
_cell_angle_alpha 90
_cell_angle_beta 90
_cell_angle_gamma 120
_cell_formula_units_Z 6
_cell_length_a 20.8091(10)
_cell_length_b 20.8091(10)
_cell_length_c 6.5883(4)
_cell_measurement_reflns_used 2412
_cell_measurement_temperature 130.01(10)
_cell_measurement_theta_max 76.3900
_cell_measurement_theta_min 4.2110
_cell_volume 2470.6(2)
_computing_cell_refinement 'CrysAlisPro 1.171.38.43 (Rigaku OD, 2015)'
_computing_data_collection 'CrysAlisPro 1.171.38.43 (Rigaku OD, 2015)'
_computing_data_reduction 'CrysAlisPro 1.171.38.43 (Rigaku OD, 2015)'
_computing_structure_refinement 'SHELXL-2016/6 (Sheldrick, 2016)'
_computing_structure_solution SHELXT
_diffrn_ambient_environment N~2~
_diffrn_ambient_temperature 130.01(10)
_diffrn_detector 'CCD plate'
_diffrn_detector_type Atlas
_diffrn_measured_fraction_theta_full 0.991
_diffrn_measured_fraction_theta_max 0.991
_diffrn_measurement_device 'four-circle diffractometer'
_diffrn_measurement_device_type 'SuperNova, Dual, Cu at zero, Atlas'
_diffrn_measurement_method '\w scans'
_diffrn_radiation_monochromator mirror
_diffrn_radiation_probe x-ray
_diffrn_radiation_type 'Cu K\a'
_diffrn_radiation_wavelength 1.54184
_diffrn_reflns_av_R_equivalents 0.0503
_diffrn_reflns_av_unetI/netI 0.0495
_diffrn_reflns_Laue_measured_fraction_full 0.991
_diffrn_reflns_Laue_measured_fraction_max 0.991
_diffrn_reflns_limit_h_max 8
_diffrn_reflns_limit_h_min -24
_diffrn_reflns_limit_k_max 24
_diffrn_reflns_limit_k_min -20
_diffrn_reflns_limit_l_max 7
_diffrn_reflns_limit_l_min -7
_diffrn_reflns_number 10790
_diffrn_reflns_point_group_measured_fraction_full 0.958
_diffrn_reflns_point_group_measured_fraction_max 0.958
_diffrn_reflns_theta_full 67.488
_diffrn_reflns_theta_max 67.488
_diffrn_reflns_theta_min 4.249
_diffrn_source 'micro-focus sealed X-ray tube'
_diffrn_source_type 'SuperNova (Cu) X-ray Source'
_exptl_absorpt_coefficient_mu 1.084
_exptl_absorpt_correction_T_max 1.00000
_exptl_absorpt_correction_T_min 0.69075
_exptl_absorpt_correction_type multi-scan
_exptl_absorpt_process_details
;
CrysAlisPro 1.171.38.43 (Rigaku Oxford Diffraction, 2015)
Empirical absorption correction using spherical harmonics,
 implemented in SCALE3 ABSPACK scaling algorithm.
;
_exptl_crystal_colour COLOURLESS
_exptl_crystal_density_diffrn 1.413
_exptl_crystal_description NEEDLE
_exptl_crystal_F_000 1098
_exptl_crystal_size_max 0.457
_exptl_crystal_size_mid 0.060
_exptl_crystal_size_min 0.030
_refine_diff_density_max 0.847
_refine_diff_density_min -0.632
_refine_diff_density_rms 0.063
_refine_ls_abs_structure_details
;
 Flack x determined using 972 quotients [(I+)-(I-)]/[(I+)+(I-)]
 (Parsons, Flack and Wagner, Acta Cryst. B69 (2013) 249-259).
;
_refine_ls_abs_structure_Flack -0.04(10)
_refine_ls_extinction_method none
_refine_ls_goodness_of_fit_ref 1.039
_refine_ls_hydrogen_treatment constr
_refine_ls_matrix_type full
_refine_ls_number_parameters 246
_refine_ls_number_reflns 2849
_refine_ls_number_restraints 15
_refine_ls_restrained_S_all 1.045
_refine_ls_R_factor_all 0.0824
_refine_ls_R_factor_gt 0.0726
_refine_ls_shift/su_max 0.000
_refine_ls_shift/su_mean 0.000
_refine_ls_structure_factor_coef Fsqd
_refine_ls_weighting_details 'w=1/[\s^2^(Fo^2^)+(0.0717P)^2^+3.8413P] where P=(Fo^2^+2Fc^2^)/3'
_refine_ls_weighting_scheme calc
_refine_ls_wR_factor_gt 0.1768
_refine_ls_wR_factor_ref 0.1849
_reflns_Friedel_coverage 0.768
_reflns_Friedel_fraction_full 0.919
_reflns_Friedel_fraction_max 0.919
_reflns_number_gt 2528
_reflns_number_total 2849
_reflns_threshold_expression 'I > 2\s(I)'
_cod_data_source_file c8sc01798k2.cif
_cod_data_source_block 9Na_R
_cod_depositor_comments
;
The following automatic conversions were performed:

'_chemical_absolute_configuration' value 'RMAD' changed to 'rmad'
according to
/home/data/users/saulius/crontab/automatic-downloads/rss-feeds/RSC/lib/dictionaries/cif_core.dic
dictionary named 'cif_core.dic' version 2.4.2 from 2011-04-26.

Automatic conversion script
Id: cif_fix_values 4973 2017-02-22 13:04:09Z antanas 

 Adding full bibliography for 1549423--1549425.cif.
;
_cod_original_cell_volume 2470.6(3)
_cod_database_code 1549423
_shelx_shelxl_version_number 2016/6
_chemical_oxdiff_usercomment 'jre-5-155 Fred enantiomer of jmwfp55'
_shelx_space_group_comment
;
The symmetry employed for this shelxl refinement is uniquely defined
by the following loop, which should always be used as a source of
symmetry information in preference to the above space-group names.
They are only intended as comments.
;
_oxdiff_exptl_absorpt_empirical_full_min 0.598
_oxdiff_exptl_absorpt_empirical_full_max 1.460
_oxdiff_exptl_absorpt_empirical_details
;
Empirical correction (ABSPACK) includes:
- Absorption correction using spherical harmonics
- Frame scaling
;

loop_
_space_group_symop_operation_xyz
'x, y, z'
'-y, x-y, z'
'-x+y, -x, z'
'-x, -y, z+1/2'
'y, -x+y, z+1/2'
'x-y, x, z+1/2'

loop_
_atom_site_label
_atom_site_type_symbol
_atom_site_fract_x
_atom_site_fract_y
_atom_site_fract_z
_atom_site_U_iso_or_equiv
_atom_site_adp_type
_atom_site_occupancy
_atom_site_site_symmetry_order
_atom_site_calc_flag
_atom_site_refinement_flags_posn
_atom_site_refinement_flags_adp
_atom_site_refinement_flags_occupancy
_atom_site_disorder_assembly
_atom_site_disorder_group
C1 C 0.4715(4) 0.8158(4) 0.6224(10) 0.0421(15) Uani 1 1 d . . . . .
H1 H 0.437288 0.828413 0.554831 0.051 Uiso 1 1 calc R U . . .
C2 C 0.5558(4) 0.8761(3) 0.6148(9) 0.0357(13) Uani 1 1 d . . . . .
H2 H 0.562849 0.925644 0.640281 0.043 Uiso 1 1 calc R U . . .
C3 C 0.5899(4) 0.8526(3) 0.7869(9) 0.0363(13) Uani 1 1 d . . . . .
H3 H 0.611834 0.891142 0.891509 0.044 Uiso 1 1 calc R U . . .
C4 C 0.5209(4) 0.7810(4) 0.8716(11) 0.0431(15) Uani 1 1 d . . . . .
H4 H 0.526990 0.765018 1.006612 0.052 Uiso 1 1 calc R U . . .
C5 C 0.4952(4) 0.7234(4) 0.7086(12) 0.0453(16) Uani 1 1 d . . . . .
H5 H 0.498848 0.680635 0.711800 0.054 Uiso 1 1 calc R U . . .
C6 C 0.4663(4) 0.7433(4) 0.5590(12) 0.0472(16) Uani 1 1 d . . . . .
H6 H 0.446719 0.717702 0.438251 0.057 Uiso 1 1 calc R U . . .
C7 C 0.4627(4) 0.8047(4) 0.8550(12) 0.0467(16) Uani 1 1 d . . . . .
H7A H 0.476313 0.850262 0.927886 0.056 Uiso 1 1 calc R U . . .
H7B H 0.413578 0.765987 0.895079 0.056 Uiso 1 1 calc R U . . .
C8 C 0.5962(4) 0.8758(3) 0.4273(9) 0.0353(13) Uani 1 1 d . . . . .
C9 C 0.6480(4) 0.8412(3) 0.6857(9) 0.0378(14) Uani 1 1 d . . . . .
C10 C 0.6976(4) 0.8527(3) 0.3238(11) 0.0369(13) Uani 1 1 d . . . . .
H10 H 0.675590 0.850123 0.190429 0.044 Uiso 1 1 calc R U . . .
C11 C 0.7713(4) 0.9232(4) 0.3314(15) 0.0543(19) Uani 1 1 d D . . . .
C12 C 0.7110(3) 0.7858(3) 0.3405(11) 0.0359(13) Uani 1 1 d . . . . .
H12A H 0.744490 0.789465 0.232902 0.043 Uiso 1 1 calc R U . . .
H12B H 0.735262 0.788959 0.468903 0.043 Uiso 1 1 calc R U . . .
C13 C 0.6416(3) 0.7115(3) 0.3271(10) 0.0337(12) Uani 1 1 d . . . . .
C14 C 0.6021(3) 0.6883(3) 0.1482(11) 0.0393(14) Uani 1 1 d . . . . .
H14 H 0.619831 0.719059 0.035202 0.047 Uiso 1 1 calc R U . . .
C15 C 0.5370(4) 0.6208(4) 0.1302(13) 0.0487(16) Uani 1 1 d . . . . .
H15 H 0.512019 0.606785 0.006738 0.058 Uiso 1 1 calc R U . . .
C16 C 0.5096(4) 0.5749(4) 0.2955(15) 0.057(2) Uani 1 1 d . . . . .
H16 H 0.464921 0.530409 0.286524 0.068 Uiso 1 1 calc R U . . .
C17 C 0.5482(5) 0.5948(4) 0.4725(13) 0.063(3) Uani 1 1 d . . . . .
H17 H 0.530691 0.562697 0.582941 0.075 Uiso 1 1 calc R U . . .
C18 C 0.6147(5) 0.6636(4) 0.4914(13) 0.0544(19) Uani 1 1 d . . . . .
H18 H 0.640419 0.676730 0.613856 0.065 Uiso 1 1 calc R U . . .
N1 N 0.6468(3) 0.8526(3) 0.4776(8) 0.0351(11) Uani 1 1 d . . . . .
O1 O 0.5882(3) 0.8925(3) 0.2564(7) 0.0429(11) Uani 1 1 d . . . . .
O2 O 0.6893(3) 0.8246(3) 0.7704(8) 0.0494(12) Uani 1 1 d . . . . .
O3 O 0.7909(5) 0.9541(4) 0.5076(11) 0.063(3) Uani 0.727(15) 1 d D U P A .
O3A O 0.7955(11) 0.9866(7) 0.415(4) 0.056(4) Uani 0.273(15) 1 d D U P . .
O4 O 0.8094(3) 0.9420(3) 0.1697(11) 0.0601(15) Uani 1 1 d . . . . .
O5 O 0.9269(6) 0.9989(6) 0.828(3) 0.076(5) Uani 0.46(2) 1 d D U P A 1
O5A O 0.9169(8) 0.9848(7) 0.691(3) 0.099(5) Uani 0.54(2) 1 d D U P A 2
Na1 Na 0.81488(19) 0.8930(2) 0.8422(10) 0.0952(17) Uani 1 1 d D . . . .

loop_
_atom_site_aniso_label
_atom_site_aniso_U_11
_atom_site_aniso_U_22
_atom_site_aniso_U_33
_atom_site_aniso_U_23
_atom_site_aniso_U_13
_atom_site_aniso_U_12
C1 0.053(4) 0.055(4) 0.032(3) 0.007(3) 0.005(3) 0.038(3)
C2 0.054(4) 0.039(3) 0.024(3) 0.002(2) 0.001(3) 0.030(3)
C3 0.060(4) 0.038(3) 0.020(3) -0.002(2) 0.001(2) 0.032(3)
C4 0.060(4) 0.044(3) 0.034(4) 0.009(3) 0.004(3) 0.033(3)
C5 0.053(4) 0.038(3) 0.050(4) 0.002(3) 0.001(3) 0.026(3)
C6 0.048(4) 0.049(4) 0.046(4) -0.008(3) -0.005(3) 0.026(3)
C7 0.065(4) 0.051(4) 0.038(4) 0.008(3) 0.010(3) 0.039(3)
C8 0.055(4) 0.037(3) 0.025(3) -0.001(2) 0.000(3) 0.031(3)
C9 0.059(4) 0.040(3) 0.025(3) -0.008(3) -0.008(3) 0.033(3)
C10 0.047(3) 0.040(3) 0.035(3) -0.008(3) -0.001(3) 0.030(3)
C11 0.050(4) 0.036(3) 0.076(5) -0.014(4) 0.015(4) 0.022(3)
C12 0.041(3) 0.038(3) 0.037(3) -0.009(3) -0.004(3) 0.026(3)
C13 0.042(3) 0.038(3) 0.033(3) 0.005(2) 0.006(2) 0.029(3)
C14 0.043(3) 0.036(3) 0.041(4) 0.004(3) -0.003(3) 0.021(3)
C15 0.044(3) 0.043(3) 0.063(5) -0.006(3) -0.006(3) 0.025(3)
C16 0.060(4) 0.034(3) 0.071(6) 0.001(3) 0.031(4) 0.020(3)
C17 0.106(6) 0.035(3) 0.058(5) 0.024(4) 0.050(5) 0.042(4)
C18 0.094(6) 0.056(4) 0.039(4) 0.007(3) 0.012(4) 0.057(4)
N1 0.047(3) 0.043(3) 0.027(3) -0.003(2) -0.002(2) 0.032(2)
O1 0.062(3) 0.061(3) 0.025(2) 0.008(2) 0.007(2) 0.045(2)
O2 0.065(3) 0.060(3) 0.040(3) -0.013(2) -0.017(2) 0.044(3)
O3 0.077(5) 0.021(4) 0.058(5) -0.009(3) 0.032(4) 0.000(3)
O3A 0.081(7) 0.013(6) 0.054(8) -0.007(5) 0.032(7) 0.008(6)
O4 0.042(3) 0.043(3) 0.087(5) 0.008(3) -0.004(3) 0.016(2)
O5 0.118(9) 0.065(7) 0.063(9) 0.015(7) -0.004(8) 0.059(7)
O5A 0.157(11) 0.066(7) 0.052(8) 0.034(6) 0.014(9) 0.038(7)
Na1 0.0502(18) 0.069(2) 0.147(4) -0.036(3) 0.020(2) 0.0158(16)

loop_
_atom_type_symbol
_atom_type_description
_atom_type_scat_dispersion_real
_atom_type_scat_dispersion_imag
_atom_type_scat_source
C C 0.0181 0.0091 'International Tables Vol C Tables 4.2.6.8 and 6.1.1.4'
H H 0.0000 0.0000 'International Tables Vol C Tables 4.2.6.8 and 6.1.1.4'
N N 0.0311 0.0180 'International Tables Vol C Tables 4.2.6.8 and 6.1.1.4'
O O 0.0492 0.0322 'International Tables Vol C Tables 4.2.6.8 and 6.1.1.4'
Na Na 0.1353 0.1239 'International Tables Vol C Tables 4.2.6.8 and 6.1.1.4'

loop_
_geom_angle_atom_site_label_1
_geom_angle_atom_site_label_2
_geom_angle_atom_site_label_3
_geom_angle
_geom_angle_site_symmetry_1
_geom_angle_site_symmetry_3
C6 C1 C7 100.4(5) . .
C6 C1 C2 106.4(5) . .
C7 C1 C2 98.8(6) . .
C6 C1 H1 116.3 . .
C7 C1 H1 116.3 . .
C2 C1 H1 116.3 . .
C8 C2 C3 104.9(5) . .
C8 C2 C1 115.4(5) . .
C3 C2 C1 103.3(5) . .
C8 C2 H2 110.9 . .
C3 C2 H2 110.9 . .
C1 C2 H2 110.9 . .
C9 C3 C2 105.0(5) . .
C9 C3 C4 115.9(5) . .
C2 C3 C4 102.5(5) . .
C9 C3 H3 111.0 . .
C2 C3 H3 111.0 . .
C4 C3 H3 111.0 . .
C5 C4 C7 100.6(6) . .
C5 C4 C3 107.3(6) . .
C7 C4 C3 99.5(5) . .
C5 C4 H4 115.7 . .
C7 C4 H4 115.7 . .
C3 C4 H4 115.7 . .
C6 C5 C4 108.7(6) . .
C6 C5 H5 125.7 . .
C4 C5 H5 125.7 . .
C5 C6 C1 106.8(6) . .
C5 C6 H6 126.6 . .
C1 C6 H6 126.6 . .
C4 C7 C1 93.8(5) . .
C4 C7 H7A 113.0 . .
C1 C7 H7A 113.0 . .
C4 C7 H7B 113.0 . .
C1 C7 H7B 113.0 . .
H7A C7 H7B 110.4 . .
O1 C8 N1 123.6(6) . .
O1 C8 C2 127.4(6) . .
N1 C8 C2 109.1(5) . .
O2 C9 N1 125.2(6) . .
O2 C9 C3 125.7(6) . .
N1 C9 C3 109.1(5) . .
N1 C10 C11 111.2(5) . .
N1 C10 C12 113.8(5) . .
C11 C10 C12 108.7(5) . .
N1 C10 H10 107.7 . .
C11 C10 H10 107.7 . .
C12 C10 H10 107.7 . .
O4 C11 O3A 100.5(11) . .
O4 C11 O3 127.5(7) . .
O3A C11 O3 40.0(11) . .
O4 C11 C10 116.7(7) . .
O3A C11 C10 134.9(11) . .
O3 C11 C10 115.5(7) . .
O4 C11 Na1 67.6(4) . 5_564
O3A C11 Na1 34.8(9) . 5_564
O3 C11 Na1 63.1(4) . 5_564
C10 C11 Na1 166.1(5) . 5_564
C13 C12 C10 114.0(5) . .
C13 C12 H12A 108.8 . .
C10 C12 H12A 108.8 . .
C13 C12 H12B 108.8 . .
C10 C12 H12B 108.8 . .
H12A C12 H12B 107.7 . .
C14 C13 C18 117.4(6) . .
C14 C13 C12 120.7(6) . .
C18 C13 C12 121.9(7) . .
C13 C14 C15 122.6(7) . .
C13 C14 H14 118.7 . .
C15 C14 H14 118.7 . .
C16 C15 C14 119.5(8) . .
C16 C15 H15 120.2 . .
C14 C15 H15 120.2 . .
C17 C16 C15 119.6(7) . .
C17 C16 H16 120.2 . .
C15 C16 H16 120.2 . .
C16 C17 C18 121.0(7) . .
C16 C17 H17 119.5 . .
C18 C17 H17 119.5 . .
C13 C18 C17 119.9(8) . .
C13 C18 H18 120.1 . .
C17 C18 H18 120.1 . .
C9 N1 C8 111.8(5) . .
C9 N1 C10 127.4(5) . .
C8 N1 C10 120.2(5) . .
C9 O2 Na1 131.6(5) . .
O3A O3 C11 69.2(7) . .
O3A O3 Na1 39.8(15) . 5_564
C11 O3 Na1 90.9(5) . 5_564
O3A O3 Na1 161.6(13) . .
C11 O3 Na1 125.8(6) . .
Na1 O3 Na1 123.4(4) 5_564 .
O3 O3A C11 70.8(7) . .
O3 O3A Na1 124(2) . 5_564
C11 O3A Na1 124.1(13) . 5_564
C11 O4 Na1 140.8(5) . 1_554
C11 O4 Na1 86.9(5) . 5_564
Na1 O4 Na1 132.3(3) 1_554 5_564
O3A Na1 O5A 120.9(6) 6_655 .
O3A Na1 O5 120.0(7) 6_655 .
O3A Na1 O2 87.1(7) 6_655 .
O5A Na1 O2 136.5(6) . .
O5 Na1 O2 152.0(5) . .
O3A Na1 O4 102.6(7) 6_655 1_556
O5A Na1 O4 105.0(5) . 1_556
O5 Na1 O4 82.5(6) . 1_556
O2 Na1 O4 99.5(2) . 1_556
O3A Na1 O3 16.1(8) 6_655 6_655
O5A Na1 O3 113.4(5) . 6_655
O5 Na1 O3 107.0(4) . 6_655
O2 Na1 O3 100.8(3) . 6_655
O4 Na1 O3 92.0(3) 1_556 6_655
O3A Na1 O3 136.7(8) 6_655 .
O5A Na1 O3 63.9(5) . .
O5 Na1 O3 81.5(5) . .
O2 Na1 O3 72.9(3) . .
O4 Na1 O3 118.0(3) 1_556 .
O3 Na1 O3 149.8(3) 6_655 .
O3A Na1 O4 45.8(4) 6_655 6_655
O5 Na1 O4 93.3(5) . 6_655
O2 Na1 O4 102.3(2) . 6_655
O4 Na1 O4 139.6(4) 1_556 6_655
O3 Na1 O4 50.8(2) 6_655 6_655
O3 Na1 O4 100.7(3) . 6_655
O3A Na1 C11 21.1(4) 6_655 6_655
O5A Na1 C11 101.1(5) . 6_655
O5 Na1 C11 105.4(4) . 6_655
O2 Na1 C11 98.3(2) . 6_655
O4 Na1 C11 117.8(3) 1_556 6_655
O3 Na1 C11 26.0(2) 6_655 6_655
O3 Na1 C11 124.1(3) . 6_655
O4 Na1 C11 25.5(2) 6_655 6_655

loop_
_geom_bond_atom_site_label_1
_geom_bond_atom_site_label_2
_geom_bond_distance
_geom_bond_site_symmetry_2
C1 C6 1.517(10) .
C1 C7 1.547(9) .
C1 C2 1.567(9) .
C1 H1 0.9800 .
C2 C8 1.496(9) .
C2 C3 1.541(8) .
C2 H2 0.9800 .
C3 C9 1.499(8) .
C3 C4 1.566(9) .
C3 H3 0.9800 .
C4 C5 1.496(10) .
C4 C7 1.522(9) .
C4 H4 0.9800 .
C5 C6 1.323(11) .
C5 H5 0.9300 .
C6 H6 0.9300 .
C7 H7A 0.9700 .
C7 H7B 0.9700 .
C8 O1 1.214(8) .
C8 N1 1.401(7) .
C9 O2 1.211(8) .
C9 N1 1.394(8) .
C10 N1 1.464(8) .
C10 C11 1.503(9) .
C10 C12 1.554(7) .
C10 H10 0.9800 .
C11 O4 1.269(11) .
C11 O3A 1.277(12) .
C11 O3 1.290(11) .
C11 Na1 2.940(8) 5_564
C12 C13 1.500(9) .
C12 H12A 0.9700 .
C12 H12B 0.9700 .
C13 C14 1.379(10) .
C13 C18 1.386(10) .
C14 C15 1.384(10) .
C14 H14 0.9300 .
C15 C16 1.371(12) .
C15 H15 0.9300 .
C16 C17 1.358(14) .
C16 H16 0.9300 .
C17 C18 1.414(13) .
C17 H17 0.9300 .
C18 H18 0.9300 .
O2 Na1 2.316(6) .
O3 O3A 0.88(2) .
O3 Na1 2.622(9) 5_564
O3 Na1 2.713(12) .
O3A Na1 2.028(18) 5_564
O4 Na1 2.413(9) 1_554
O4 Na1 2.722(7) 5_564
O5 Na1 2.273(11) .
O5A Na1 2.257(11) .

loop_
_geom_torsion_atom_site_label_1
_geom_torsion_atom_site_label_2
_geom_torsion_atom_site_label_3
_geom_torsion_atom_site_label_4
_geom_torsion
_geom_torsion_site_symmetry_1
_geom_torsion_site_symmetry_4
C6 C1 C2 C8 46.9(7) . .
C7 C1 C2 C8 150.5(5) . .
C6 C1 C2 C3 -67.1(6) . .
C7 C1 C2 C3 36.5(6) . .
C8 C2 C3 C9 0.6(6) . .
C1 C2 C3 C9 121.9(5) . .
C8 C2 C3 C4 -120.9(5) . .
C1 C2 C3 C4 0.4(6) . .
C9 C3 C4 C5 -47.4(7) . .
C2 C3 C4 C5 66.3(6) . .
C9 C3 C4 C7 -151.7(6) . .
C2 C3 C4 C7 -38.1(6) . .
C7 C4 C5 C6 33.9(8) . .
C3 C4 C5 C6 -69.6(7) . .
C4 C5 C6 C1 -0.8(8) . .
C7 C1 C6 C5 -32.0(8) . .
C2 C1 C6 C5 70.4(7) . .
C5 C4 C7 C1 -49.6(6) . .
C3 C4 C7 C1 60.2(6) . .
C6 C1 C7 C4 49.1(6) . .
C2 C1 C7 C4 -59.4(5) . .
C3 C2 C8 O1 -178.2(7) . .
C1 C2 C8 O1 68.8(8) . .
C3 C2 C8 N1 1.7(7) . .
C1 C2 C8 N1 -111.3(6) . .
C2 C3 C9 O2 177.5(6) . .
C4 C3 C9 O2 -70.3(8) . .
C2 C3 C9 N1 -2.7(7) . .
C4 C3 C9 N1 109.5(6) . .
N1 C10 C11 O4 -155.9(6) . .
C12 C10 C11 O4 78.2(8) . .
N1 C10 C11 O3A -14(2) . .
C12 C10 C11 O3A -140(2) . .
N1 C10 C11 O3 30.0(9) . .
C12 C10 C11 O3 -96.0(8) . .
N1 C10 C11 Na1 -51(3) . 5_564
C12 C10 C11 Na1 -177(2) . 5_564
N1 C10 C12 C13 57.7(7) . .
C11 C10 C12 C13 -177.9(6) . .
C10 C12 C13 C14 67.9(8) . .
C10 C12 C13 C18 -112.5(7) . .
C18 C13 C14 C15 1.6(9) . .
C12 C13 C14 C15 -178.7(6) . .
C13 C14 C15 C16 0.5(10) . .
C14 C15 C16 C17 -2.6(11) . .
C15 C16 C17 C18 2.6(11) . .
C14 C13 C18 C17 -1.6(9) . .
C12 C13 C18 C17 178.8(6) . .
C16 C17 C18 C13 -0.5(11) . .
O2 C9 N1 C8 -176.2(6) . .
C3 C9 N1 C8 4.0(7) . .
O2 C9 N1 C10 -5.1(10) . .
C3 C9 N1 C10 175.1(5) . .
O1 C8 N1 C9 176.3(6) . .
C2 C8 N1 C9 -3.6(7) . .
O1 C8 N1 C10 4.5(9) . .
C2 C8 N1 C10 -175.4(5) . .
C11 C10 N1 C9 -75.8(8) . .
C12 C10 N1 C9 47.3(8) . .
C11 C10 N1 C8 94.6(7) . .
C12 C10 N1 C8 -142.3(6) . .
N1 C9 O2 Na1 73.3(8) . .
C3 C9 O2 Na1 -106.9(7) . .
O4 C11 O3 O3A 56.2(18) . .
C10 C11 O3 O3A -130.4(17) . .
Na1 C11 O3 O3A 34.2(16) 5_564 .
O4 C11 O3 Na1 22.0(9) . 5_564
O3A C11 O3 Na1 -34.2(16) . 5_564
C10 C11 O3 Na1 -164.6(5) . 5_564
O4 C11 O3 Na1 -111.7(8) . .
O3A C11 O3 Na1 -167.9(19) . .
C10 C11 O3 Na1 61.7(9) . .
Na1 C11 O3 Na1 -133.7(7) 5_564 .
Na1 O3 O3A C11 118.7(15) 5_564 .
Na1 O3 O3A C11 147(4) . .
C11 O3 O3A Na1 -118.7(15) . 5_564
Na1 O3 O3A Na1 29(5) . 5_564
O4 C11 O3A O3 -137.9(13) . .
C10 C11 O3A O3 76(2) . .
Na1 C11 O3A O3 -119(3) 5_564 .
O4 C11 O3A Na1 -19(2) . 5_564
O3 C11 O3A Na1 119(3) . 5_564
C10 C11 O3A Na1 -165.3(10) . 5_564
O3A C11 O4 Na1 -166.5(13) . 1_554
O3 C11 O4 Na1 160.6(7) . 1_554
C10 C11 O4 Na1 -12.8(12) . 1_554
Na1 C11 O4 Na1 -178.3(8) 5_564 1_554
O3A C11 O4 Na1 11.7(13) . 5_564
O3 C11 O4 Na1 -21.2(9) . 5_564
C10 C11 O4 Na1 165.5(6) . 5_564
